data_7100877
loop_
_publ_author_name
'Takashi Shirahata'
'Tatsuro Imakubo'
'Megumi Kibune'

_publ_section_title
;
New ambient pressure organic superconductors kH- and
kL-(DMEDO-TSeF)2[Au(CN)4](THF)
;
_journal_name_full 'Chemical Communications'
_journal_paper_doi 10.1039/b516940b
_journal_year 2006
_chemical_formula_moiety kappaH-(DMEDO-TSeF)2[Au(CN)4](THF)
_chemical_formula_sum 'C28 H28 Au N4 O5 Se8'
_chemical_formula_weight 1329.19
_space_group_IT_number 14
_symmetry_cell_setting monoclinic
_symmetry_space_group_name_Hall '-P 2ybc'
_symmetry_space_group_name_H-M 'P 1 21/c 1'
_cell_angle_alpha 90.00
_cell_angle_beta 95.033(3)
_cell_angle_gamma 90.00
_cell_formula_units_Z 4
_cell_length_a 38.868(6)
_cell_length_b 11.1527(16)
_cell_length_c 8.2788(12)
_cell_measurement_temperature 293
_cell_volume 3574.9(9)
_diffrn_ambient_temperature 293
_exptl_crystal_density_diffrn 2.470
_cod_depositor_comments
;
The following automatic conversions were performed:
'_symmetry_cell_setting' value 'Monoclinic' changed to 'monoclinic'
according to '/home/saulius/struct/CIF-dictionaries/cif_core.dic'
dictionary named 'cif_core.dic' version 2.4.1 from 2010-06-29.

Automatic conversion script
Id: cif_fix_enum 1527 2010-12-29 10:47:43Z saulius 
;
_cod_original_sg_symbol_H-M 'P 21/c'
_cod_database_code 7100877

loop_
_symmetry_equiv_pos_as_xyz
'x, y, z'
'-x, y+1/2, -z+1/2'
'-x, -y, -z'
'x, -y-1/2, z-1/2'

loop_
_atom_site_label
_atom_site_type_symbol
_atom_site_fract_x
_atom_site_fract_y
_atom_site_fract_z
_atom_site_U_iso_or_equiv
_atom_site_adp_type
_atom_site_occupancy
_atom_site_symmetry_multiplicity
_atom_site_calc_flag
_atom_site_refinement_flags
_atom_site_disorder_assembly
_atom_site_disorder_group
Se1 Se 0.02367(2) 0.20977(9) 0.47074(12) 0.0362(2) Uani 1 1 d . . .
Se2 Se 0.02316(2) -0.01270(9) 0.22546(12) 0.0360(2) Uani 1 1 d . . .
Se3 Se -0.06341(3) 0.21771(9) 0.41954(13) 0.0389(3) Uani 1 1 d . . .
Se4 Se -0.06382(2) -0.00924(9) 0.19315(13) 0.0379(3) Uani 1 1 d . . .
O1 O 0.09435(16) 0.2155(6) 0.4584(8) 0.0434(18) Uani 1 1 d . . .
O2 O 0.09384(16) 0.0163(6) 0.2365(9) 0.0449(18) Uani 1 1 d . . .
C1 C -0.0024(2) 0.1022(8) 0.3348(10) 0.029(2) Uani 1 1 d . . .
C2 C -0.0376(2) 0.1017(8) 0.3194(10) 0.029(2) Uani 1 1 d . . .
C3 C 0.0654(2) 0.0635(9) 0.2914(12) 0.033(2) Uani 1 1 d . A .
C4 C 0.0657(2) 0.1567(8) 0.3956(12) 0.035(2) Uani 1 1 d . A .
C5 C -0.1065(2) 0.0662(9) 0.2231(12) 0.038(3) Uani 1 1 d . . .
C6 C -0.1062(2) 0.1651(9) 0.3171(13) 0.038(2) Uani 1 1 d . . .
C7A C 0.1227(6) 0.096(3) 0.267(3) 0.051(6) Uani 0.59(2) 1 d P A 1
H7A1 H 0.1203 0.1618 0.1902 0.062 Uiso 0.59(2) 1 calc PR A 1
H7A2 H 0.1437 0.0532 0.2490 0.062 Uiso 0.59(2) 1 calc PR A 1
C8A C 0.1258(6) 0.146(2) 0.437(3) 0.045(5) Uani 0.59(2) 1 d P A 1
H8A1 H 0.1284 0.0817 0.5153 0.055 Uiso 0.59(2) 1 calc PR A 1
H8A2 H 0.1460 0.1977 0.4524 0.055 Uiso 0.59(2) 1 calc PR A 1
C7B C 0.1254(10) 0.053(4) 0.329(5) 0.051(6) Uani 0.41(2) 1 d P A 2
H7B1 H 0.1451 0.0357 0.2694 0.062 Uiso 0.41(2) 1 calc PR A 2
H7B2 H 0.1281 0.0093 0.4312 0.062 Uiso 0.41(2) 1 calc PR A 2
C8B C 0.1232(9) 0.185(4) 0.361(4) 0.045(5) Uani 0.41(2) 1 d P A 2
H8B1 H 0.1447 0.2113 0.4178 0.055 Uiso 0.41(2) 1 calc PR A 2
H8B2 H 0.1202 0.2267 0.2584 0.055 Uiso 0.41(2) 1 calc PR A 2
C9 C -0.1372(2) 0.0027(10) 0.1451(14) 0.058(3) Uani 1 1 d . . .
H9A H -0.1396 0.0205 0.0312 0.086 Uiso 1 1 calc R . .
H9B H -0.1575 0.0288 0.1932 0.086 Uiso 1 1 calc R . .
H9C H -0.1344 -0.0821 0.1604 0.086 Uiso 1 1 calc R . .
C10 C -0.1367(3) 0.2380(10) 0.3485(16) 0.060(4) Uani 1 1 d . . .
H10A H -0.1562 0.1864 0.3565 0.090 Uiso 1 1 calc R . .
H10B H -0.1416 0.2936 0.2611 0.090 Uiso 1 1 calc R . .
H10C H -0.1320 0.2812 0.4482 0.090 Uiso 1 1 calc R . .
Se5 Se 0.47771(2) 0.20894(9) 0.52657(12) 0.0362(2) Uani 1 1 d . . .
Se6 Se 0.47755(2) -0.01249(9) 0.77335(12) 0.0352(2) Uani 1 1 d . . .
Se7 Se 0.56498(3) 0.21559(9) 0.58203(13) 0.0395(3) Uani 1 1 d . . .
Se8 Se 0.56435(2) -0.00848(9) 0.81312(12) 0.0371(3) Uani 1 1 d . . .
O3 O 0.40656(17) 0.0159(6) 0.7569(8) 0.0431(17) Uani 1 1 d . . .
O4 O 0.40682(17) 0.2130(6) 0.5346(8) 0.0451(18) Uani 1 1 d . . .
C11 C 0.5035(2) 0.1003(8) 0.6653(10) 0.0266(19) Uani 1 1 d . . .
C12 C 0.5386(2) 0.1020(8) 0.6827(10) 0.0266(19) Uani 1 1 d . . .
C13 C 0.4354(2) 0.1552(8) 0.5995(12) 0.032(2) Uani 1 1 d . B .
C14 C 0.4354(2) 0.0617(9) 0.7018(12) 0.035(2) Uani 1 1 d . B .
C15 C 0.6078(2) 0.1606(9) 0.6865(12) 0.037(2) Uani 1 1 d . . .
C16 C 0.6075(2) 0.0652(9) 0.7828(12) 0.036(2) Uani 1 1 d . . .
C17A C 0.3755(4) 0.141(2) 0.561(3) 0.046(5) Uani 0.69(3) 1 d P B 3
H17A H 0.3550 0.1897 0.5394 0.055 Uiso 0.69(3) 1 calc PR B 3
H17B H 0.3738 0.0731 0.4873 0.055 Uiso 0.69(3) 1 calc PR B 3
C18A C 0.3774(4) 0.098(2) 0.726(3) 0.041(4) Uani 0.69(3) 1 d P B 3
H18A H 0.3561 0.0571 0.7450 0.049 Uiso 0.69(3) 1 calc PR B 3
H18B H 0.3801 0.1655 0.7999 0.049 Uiso 0.69(3) 1 calc PR B 3
C18B C 0.3781(11) 0.058(5) 0.663(6) 0.041(4) Uani 0.31(3) 1 d P B 4
H18C H 0.3576 0.0419 0.7186 0.049 Uiso 0.31(3) 1 calc PR B 4
H18D H 0.3759 0.0139 0.5616 0.049 Uiso 0.31(3) 1 calc PR B 4
C17B C 0.3797(11) 0.194(4) 0.626(7) 0.046(5) Uani 0.31(3) 1 d P B 4
H17C H 0.3583 0.2197 0.5666 0.055 Uiso 0.31(3) 1 calc PR B 4
H17D H 0.3829 0.2392 0.7258 0.055 Uiso 0.31(3) 1 calc PR B 4
C19 C 0.6392(3) 0.2306(10) 0.6486(15) 0.061(4) Uani 1 1 d . . .
H19A H 0.6474 0.2776 0.7413 0.091 Uiso 1 1 calc R . .
H19B H 0.6333 0.2828 0.5581 0.091 Uiso 1 1 calc R . .
H19C H 0.6570 0.1762 0.6221 0.091 Uiso 1 1 calc R . .
C20 C 0.6379(3) 0.0013(11) 0.8658(14) 0.061(3) Uani 1 1 d . . .
H20A H 0.6588 0.0372 0.8351 0.091 Uiso 1 1 calc R . .
H20B H 0.6372 -0.0816 0.8343 0.091 Uiso 1 1 calc R . .
H20C H 0.6372 0.0072 0.9811 0.091 Uiso 1 1 calc R . .
Au1 Au 0.250997(11) 0.39841(4) 0.87606(6) 0.04773(14) Uani 1 1 d . . .
N1 N 0.1917(3) 0.5625(12) 0.9700(17) 0.108(5) Uani 1 1 d . . .
N2 N 0.1942(3) 0.2487(11) 0.6703(16) 0.091(4) Uani 1 1 d . . .
N3 N 0.3105(3) 0.2359(10) 0.7785(17) 0.089(4) Uani 1 1 d . . .
N4 N 0.3057(3) 0.5568(10) 1.0663(15) 0.080(3) Uani 1 1 d . . .
C21 C 0.2135(3) 0.5062(11) 0.9378(15) 0.058(3) Uani 1 1 d . . .
C22 C 0.2154(3) 0.3008(12) 0.7462(16) 0.061(3) Uani 1 1 d . . .
C23 C 0.2891(3) 0.2916(11) 0.8119(17) 0.063(4) Uani 1 1 d . . .
C24 C 0.2861(3) 0.4980(11) 1.0018(16) 0.061(4) Uani 1 1 d . . .
C1S C 0.2543(4) 0.6696(12) 0.602(2) 0.094(5) Uani 1 1 d . . .
H1S1 H 0.2657 0.7310 0.5425 0.113 Uiso 1 1 calc R . .
H1S2 H 0.2486 0.7018 0.7048 0.113 Uiso 1 1 calc R . .
O1S O 0.2746(3) 0.5653(15) 0.6219(15) 0.150(5) Uani 1 1 d . . .
C4S C 0.2689(5) 0.513(2) 0.465(2) 0.169(11) Uani 1 1 d . . .
H4S1 H 0.2855 0.5461 0.3956 0.202 Uiso 1 1 calc R . .
H4S2 H 0.2726 0.4275 0.4728 0.202 Uiso 1 1 calc R . .
C3S C 0.2375(6) 0.535(2) 0.401(2) 0.157(9) Uani 1 1 d . . .
H3S1 H 0.2236 0.4624 0.3968 0.188 Uiso 1 1 calc R . .
H3S2 H 0.2378 0.5664 0.2915 0.188 Uiso 1 1 calc R . .
C2S C 0.2240(4) 0.624(2) 0.508(3) 0.181(12) Uani 1 1 d . . .
H2S1 H 0.2119 0.6871 0.4463 0.218 Uiso 1 1 calc R . .
H2S2 H 0.2083 0.5867 0.5782 0.218 Uiso 1 1 calc R . .

loop_
_atom_site_aniso_label
_atom_site_aniso_U_11
_atom_site_aniso_U_22
_atom_site_aniso_U_33
_atom_site_aniso_U_23
_atom_site_aniso_U_13
_atom_site_aniso_U_12
Se1 0.0333(5) 0.0321(5) 0.0434(6) -0.0073(5) 0.0038(5) -0.0006(5)
Se2 0.0283(5) 0.0372(6) 0.0423(6) -0.0101(5) 0.0025(4) -0.0010(4)
Se3 0.0361(6) 0.0350(6) 0.0464(7) -0.0069(5) 0.0076(5) 0.0024(5)
Se4 0.0311(5) 0.0391(6) 0.0432(6) -0.0090(5) 0.0005(5) 0.0019(4)
O1 0.028(4) 0.048(4) 0.054(5) -0.017(4) -0.002(3) -0.004(3)
O2 0.026(4) 0.047(4) 0.063(5) -0.016(4) 0.009(3) 0.002(3)
C1 0.028(5) 0.030(5) 0.027(5) -0.005(5) 0.004(4) -0.001(4)
C2 0.027(5) 0.038(5) 0.022(5) -0.002(5) 0.004(4) -0.007(5)
C3 0.019(5) 0.043(6) 0.036(6) 0.002(5) -0.003(4) 0.003(4)
C4 0.027(5) 0.033(6) 0.043(6) -0.006(5) 0.002(5) 0.006(4)
C5 0.019(5) 0.051(7) 0.044(6) 0.006(5) 0.002(4) 0.005(4)
C6 0.026(5) 0.031(6) 0.058(7) 0.008(5) 0.011(5) 0.000(4)
C7A 0.022(7) 0.09(2) 0.041(17) 0.014(11) -0.012(10) 0.010(11)
C8A 0.037(8) 0.080(17) 0.021(13) -0.003(10) 0.013(11) -0.016(10)
C7B 0.022(7) 0.09(2) 0.041(17) 0.014(11) -0.012(10) 0.010(11)
C8B 0.037(8) 0.080(17) 0.021(13) -0.003(10) 0.013(11) -0.016(10)
C9 0.033(6) 0.066(8) 0.072(9) 0.000(7) -0.004(6) -0.001(6)
C10 0.028(6) 0.059(8) 0.096(11) -0.002(7) 0.029(7) 0.004(5)
Se5 0.0340(5) 0.0323(5) 0.0424(6) 0.0070(5) 0.0043(5) 0.0028(5)
Se6 0.0280(5) 0.0381(6) 0.0397(6) 0.0095(5) 0.0041(4) 0.0025(4)
Se7 0.0370(6) 0.0362(6) 0.0458(7) 0.0081(5) 0.0066(5) -0.0023(5)
Se8 0.0307(5) 0.0391(6) 0.0412(6) 0.0079(5) 0.0020(5) -0.0005(4)
O3 0.037(4) 0.047(4) 0.047(4) 0.013(4) 0.012(3) -0.003(3)
O4 0.036(4) 0.044(4) 0.054(5) 0.015(4) -0.001(4) 0.001(3)
C11 0.034(5) 0.022(5) 0.025(5) 0.001(4) 0.006(4) -0.004(4)
C12 0.027(5) 0.029(5) 0.024(5) -0.002(4) 0.004(4) -0.009(4)
C13 0.020(5) 0.034(6) 0.043(6) 0.004(5) 0.002(4) 0.001(4)
C14 0.020(5) 0.047(6) 0.037(6) 0.004(5) 0.005(4) 0.011(4)
C15 0.026(5) 0.047(6) 0.040(6) 0.001(5) 0.005(5) -0.003(5)
C16 0.018(5) 0.047(7) 0.044(6) -0.007(5) 0.008(4) -0.003(4)
C17A 0.020(7) 0.044(14) 0.073(17) 0.013(9) 0.000(9) 0.003(8)
C18A 0.021(6) 0.067(15) 0.036(13) -0.012(9) 0.004(8) 0.014(8)
C18B 0.021(6) 0.067(15) 0.036(13) -0.012(9) 0.004(8) 0.014(8)
C17B 0.020(7) 0.044(14) 0.073(17) 0.013(9) 0.000(9) 0.003(8)
C19 0.044(7) 0.071(9) 0.070(9) 0.003(7) 0.025(7) -0.007(6)
C20 0.044(7) 0.073(9) 0.064(8) 0.009(7) 0.001(6) 0.003(6)
Au1 0.0356(2) 0.0535(3) 0.0541(3) -0.0051(2) 0.00450(18) 0.0058(2)
N1 0.061(8) 0.116(11) 0.144(12) -0.060(9) -0.008(8) 0.036(7)
N2 0.072(9) 0.108(11) 0.092(10) -0.032(7) -0.008(7) -0.011(7)
N3 0.043(7) 0.099(10) 0.128(12) -0.016(8) 0.022(7) 0.010(6)
N4 0.062(7) 0.064(8) 0.111(10) -0.001(7) -0.014(7) -0.002(6)
C21 0.030(6) 0.067(8) 0.077(9) -0.023(7) 0.003(6) 0.026(6)
C22 0.036(7) 0.064(9) 0.084(10) -0.023(8) 0.008(6) 0.005(6)
C23 0.022(6) 0.053(8) 0.116(12) -0.023(8) 0.012(6) 0.012(5)
C24 0.046(7) 0.047(8) 0.084(10) -0.014(7) -0.028(7) 0.000(6)
C1S 0.099(13) 0.060(9) 0.122(14) 0.003(10) 0.009(11) -0.004(10)
O1S 0.116(10) 0.228(16) 0.101(10) -0.021(11) -0.021(8) 0.027(11)
C4S 0.111(17) 0.34(3) 0.060(12) -0.055(17) 0.018(12) 0.05(2)
C3S 0.15(2) 0.23(3) 0.090(15) -0.070(16) -0.034(15) -0.025(19)
C2S 0.052(11) 0.33(4) 0.16(2) -0.05(2) -0.013(12) 0.026(16)

loop_
_geom_bond_atom_site_label_1
_geom_bond_atom_site_label_2
_geom_bond_distance
_geom_bond_site_symmetry_2
_geom_bond_publ_flag
Se1 C1 1.879(9) . ?
Se1 C4 1.893(9) . ?
Se2 C3 1.885(9) . ?
Se2 C1 1.899(8) . ?
Se3 C2 1.874(9) . ?
Se3 C6 1.894(10) . ?
Se4 C2 1.865(8) . ?
Se4 C5 1.894(9) . ?
O1 C4 1.356(10) . ?
O1 C8A 1.47(2) . ?
O1 C8B 1.48(3) . ?
O2 C3 1.341(10) . ?
O2 C7A 1.43(3) . ?
O2 C7B 1.45(4) . ?
C1 C2 1.363(11) . ?
C3 C4 1.350(12) . ?
C5 C6 1.350(13) . ?
C5 C9 1.487(13) . ?
C6 C10 1.477(12) . ?
C7A C8A 1.51(4) . ?
C7A H7A1 0.9700 . ?
C7A H7A2 0.9700 . ?
C8A H8A1 0.9700 . ?
C8A H8A2 0.9700 . ?
C7B C8B 1.50(7) . ?
C7B H7B1 0.9700 . ?
C7B H7B2 0.9700 . ?
C8B H8B1 0.9700 . ?
C8B H8B2 0.9700 . ?
C9 H9A 0.9600 . ?
C9 H9B 0.9600 . ?
C9 H9C 0.9600 . ?
C10 H10A 0.9600 . ?
C10 H10B 0.9600 . ?
C10 H10C 0.9600 . ?
Se5 C11 1.895(9) . ?
Se5 C13 1.897(9) . ?
Se6 C14 1.884(9) . ?
Se6 C11 1.888(8) . ?
Se7 C12 1.872(8) . ?
Se7 C15 1.907(10) . ?
Se8 C12 1.870(9) . ?
Se8 C16 1.903(9) . ?
O3 C14 1.347(10) . ?
O3 C18B 1.38(5) . ?
O3 C18A 1.463(19) . ?
O4 C13 1.356(10) . ?
O4 C17B 1.37(5) . ?
O4 C17A 1.49(2) . ?
C11 C12 1.357(11) . ?
C13 C14 1.343(12) . ?
C15 C16 1.330(13) . ?
C15 C19 1.506(13) . ?
C16 C20 1.495(13) . ?
C17A C18A 1.44(3) . ?
C17A H17A 0.9700 . ?
C17A H17B 0.9700 . ?
C18A H18A 0.9700 . ?
C18A H18B 0.9700 . ?
C18B C17B 1.55(8) . ?
C18B H18C 0.9700 . ?
C18B H18D 0.9700 . ?
C17B H17C 0.9700 . ?
C17B H17D 0.9700 . ?
C19 H19A 0.9600 . ?
C19 H19B 0.9600 . ?
C19 H19C 0.9600 . ?
C20 H20A 0.9600 . ?
C20 H20B 0.9600 . ?
C20 H20C 0.9600 . ?
Au1 C24 1.982(11) . ?
Au1 C21 1.989(10) . ?
Au1 C22 1.999(13) . ?
Au1 C23 2.009(11) . ?
N1 C21 1.106(13) . ?
N2 C22 1.148(14) . ?
N3 C23 1.094(13) . ?
N4 C24 1.107(13) . ?
C1S O1S 1.408(17) . ?
C1S C2S 1.44(2) . ?
C1S H1S1 0.9700 . ?
C1S H1S2 0.9700 . ?
O1S C4S 1.420(19) . ?
C4S C3S 1.31(2) . ?
C4S H4S1 0.9700 . ?
C4S H4S2 0.9700 . ?
C3S C2S 1.46(2) . ?
C3S H3S1 0.9700 . ?
C3S H3S2 0.9700 . ?
C2S H2S1 0.9700 . ?
C2S H2S2 0.9700 . ?
